data_1540710
loop_
_publ_author_name
'Wang, Wei-Guang'
'Li, Ao'
'Yan, Bing-Chao'
'Niu, Shu-Bin'
'Tang, Jian-Wei'
'Li, Xiao-Nian'
'Du, Xue'
'Challis, Gregory L.'
'Che, Yongsheng'
'Sun, Han-Dong'
'Pu, Jian-Xin'

_publ_section_title
;
 LC-MS-Guided Isolation of Penicilfuranone A: A New Antifibrotic
 Furancarboxylic Acid from the Plant Endophytic Fungus Penicillium sp.
 sh18.
;
_journal_issue 1
_journal_name_full 'Journal of natural products'
_journal_page_first 149
_journal_page_last 155
_journal_paper_doi 10.1021/acs.jnatprod.5b00814
_journal_volume 79
_journal_year 2016
_chemical_absolute_configuration ad
_chemical_formula_moiety 'C26 H30 O9'
_chemical_formula_sum 'C26 H30 O9'
_chemical_formula_weight 486.50
_chemical_name_systematic
; 
 ? 
;
_space_group_IT_number 19
_symmetry_cell_setting orthorhombic
_symmetry_space_group_name_Hall 'P 2ac 2ab'
_symmetry_space_group_name_H-M 'P 21 21 21'
_atom_sites_solution_hydrogens geom
_atom_sites_solution_primary direct
_atom_sites_solution_secondary difmap
_audit_creation_method SHELXL-97
_cell_angle_alpha 90.00
_cell_angle_beta 90.00
_cell_angle_gamma 90.00
_cell_formula_units_Z 4
_cell_length_a 8.4640(3)
_cell_length_b 15.4214(5)
_cell_length_c 19.4594(7)
_cell_measurement_reflns_used 9926
_cell_measurement_temperature 100(2)
_cell_measurement_theta_max 69.21
_cell_measurement_theta_min 4.54
_cell_volume 2539.97(15)
_computing_cell_refinement 'Bruker SAINT'
_computing_data_collection 'Bruker APEX2'
_computing_data_reduction 'Bruker SAINT'
_computing_molecular_graphics 'Bruker SHELXTL'
_computing_publication_material 'Bruker SHELXTL'
_computing_structure_refinement 'SHELXL-97 (Sheldrick, 2008)'
_computing_structure_solution 'SHELXS-97 (Sheldrick, 2008)'
_diffrn_ambient_temperature 100(2)
_diffrn_measured_fraction_theta_full 0.975
_diffrn_measured_fraction_theta_max 0.975
_diffrn_measurement_device_type 'Bruker APEX-II CCD'
_diffrn_measurement_method '\f and \w scans'
_diffrn_radiation_monochromator graphite
_diffrn_radiation_source 'fine-focus sealed tube'
_diffrn_radiation_type CuK\a
_diffrn_radiation_wavelength 1.54178
_diffrn_reflns_av_R_equivalents 0.0444
_diffrn_reflns_av_sigmaI/netI 0.0333
_diffrn_reflns_limit_h_max 10
_diffrn_reflns_limit_h_min -10
_diffrn_reflns_limit_k_max 18
_diffrn_reflns_limit_k_min -17
_diffrn_reflns_limit_l_max 23
_diffrn_reflns_limit_l_min -23
_diffrn_reflns_number 20530
_diffrn_reflns_theta_full 69.73
_diffrn_reflns_theta_max 69.73
_diffrn_reflns_theta_min 3.66
_exptl_absorpt_coefficient_mu 0.802
_exptl_absorpt_correction_T_max 0.7192
_exptl_absorpt_correction_T_min 0.6622
_exptl_absorpt_correction_type multi-scan
_exptl_absorpt_process_details sadabs
_exptl_crystal_colour gold
_exptl_crystal_density_diffrn 1.272
_exptl_crystal_density_method 'not measured'
_exptl_crystal_description block
_exptl_crystal_F_000 1032
_exptl_crystal_size_max 0.56
_exptl_crystal_size_mid 0.50
_exptl_crystal_size_min 0.44
_refine_diff_density_max 0.365
_refine_diff_density_min -0.470
_refine_diff_density_rms 0.077
_refine_ls_abs_structure_details 'Flack H D (1983), Acta Cryst. A39, 876-881'
_refine_ls_abs_structure_Flack -0.1(2)
_refine_ls_extinction_coef 0.0036(6)
_refine_ls_extinction_expression Fc^*^=kFc[1+0.001xFc^2^\l^3^/sin(2\q)]^-1/4^
_refine_ls_extinction_method SHELXL
_refine_ls_goodness_of_fit_ref 1.046
_refine_ls_hydrogen_treatment constr
_refine_ls_matrix_type full
_refine_ls_number_parameters 325
_refine_ls_number_reflns 4551
_refine_ls_number_restraints 0
_refine_ls_restrained_S_all 1.046
_refine_ls_R_factor_all 0.0540
_refine_ls_R_factor_gt 0.0521
_refine_ls_shift/su_max 0.001
_refine_ls_shift/su_mean 0.000
_refine_ls_structure_factor_coef Fsqd
_refine_ls_weighting_details 'calc w=1/[\s^2^(Fo^2^)+(0.1254P)^2^+1.3345P] where P=(Fo^2^+2Fc^2^)/3'
_refine_ls_weighting_scheme calc
_refine_ls_wR_factor_gt 0.1648
_refine_ls_wR_factor_ref 0.1741
_reflns_number_gt 4461
_reflns_number_total 4551
_reflns_threshold_expression >2sigma(I)
_cod_data_source_file np5b00814_si_002.cif
_cod_data_source_block cu_sgck2_0m
_cod_depositor_comments
;
The following automatic conversions were performed:

'_symmetry_cell_setting' value 'Orthorhombic' changed to
'orthorhombic' according to
/usr/data/users/saulius/crontab/automatic-downloads/rss-feeds/ACS/lib/dictionaries/cif_core.dic
dictionary named 'cif_core.dic' version 2.4.2 from 2011-04-26.

Automatic conversion script
Id: cif_fix_values 4268 2015-11-12 08:31:59Z antanas 

 Adding full bibliography for 1540710.cif.
;
_cod_database_code 1540710

loop_
_symmetry_equiv_pos_as_xyz
'x, y, z'
'x+1/2, -y+1/2, -z'
'-x, y+1/2, -z+1/2'
'-x+1/2, -y, z+1/2'

loop_
_atom_site_label
_atom_site_type_symbol
_atom_site_fract_x
_atom_site_fract_y
_atom_site_fract_z
_atom_site_U_iso_or_equiv
_atom_site_adp_type
_atom_site_occupancy
_atom_site_symmetry_multiplicity
_atom_site_calc_flag
_atom_site_refinement_flags
O1 O 0.0176(2) 0.52816(12) 0.85143(9) 0.0293(4) Uani 1 1 d .
O22 O 0.2872(2) 0.54341(13) 1.13673(9) 0.0318(5) Uani 1 1 d .
O19 O 0.3498(2) 0.61263(13) 0.81775(9) 0.0285(4) Uani 1 1 d .
H19 H 0.4347 0.5984 0.8370 0.043 Uiso 1 1 calc R
O16 O -0.1549(2) 0.63883(14) 0.97479(10) 0.0324(5) Uani 1 1 d .
O20 O 0.5400(2) 0.62329(13) 0.93012(9) 0.0288(4) Uani 1 1 d .
H20 H 0.6174 0.6221 0.9571 0.043 Uiso 1 1 calc R
O21 O 0.5543(2) 0.57335(13) 1.06090(9) 0.0303(4) Uani 1 1 d .
H21 H 0.6226 0.5846 1.0308 0.045 Uiso 1 1 calc R
O12 O 0.0973(4) 0.68106(14) 0.67114(10) 0.0454(6) Uani 1 1 d .
O26 O -0.0790(3) 0.58947(15) 0.62698(10) 0.0454(6) Uani 1 1 d .
O4 O -0.1154(3) 0.42926(14) 0.69873(10) 0.0371(5) Uani 1 1 d .
C11 C 0.5730(9) 0.1708(4) 0.9475(4) 0.114(3) Uani 1 1 d .
H11A H 0.6507 0.2100 0.9681 0.171 Uiso 1 1 calc R
H11B H 0.6189 0.1126 0.9433 0.171 Uiso 1 1 calc R
H11C H 0.4789 0.1682 0.9767 0.171 Uiso 1 1 calc R
C10 C 0.5277(8) 0.2037(3) 0.8771(3) 0.0841(15) Uani 1 1 d .
H10A H 0.6246 0.2119 0.8493 0.101 Uiso 1 1 calc R
H10B H 0.4615 0.1597 0.8538 0.101 Uiso 1 1 calc R
C9 C 0.4385(6) 0.2882(3) 0.8803(3) 0.0674(12) Uani 1 1 d .
H9 H 0.4854 0.3361 0.9032 0.081 Uiso 1 1 calc R
C8 C 0.2983(5) 0.2978(2) 0.8525(2) 0.0545(10) Uani 1 1 d .
H8 H 0.2551 0.2485 0.8301 0.065 Uiso 1 1 calc R
C7 C 0.2032(4) 0.3749(2) 0.85220(16) 0.0407(7) Uani 1 1 d .
H7 H 0.2443 0.4262 0.8723 0.049 Uiso 1 1 calc R
C6 C 0.0591(4) 0.3767(2) 0.82465(14) 0.0400(7) Uani 1 1 d .
H6 H 0.0211 0.3232 0.8068 0.048 Uiso 1 1 calc R
C5 C -0.0492(4) 0.45163(18) 0.81835(13) 0.0330(6) Uani 1 1 d .
C2 C 0.0416(3) 0.58925(16) 0.80349(12) 0.0243(5) Uani 1 1 d .
C14 C 0.0972(3) 0.67462(17) 0.82975(12) 0.0254(5) Uani 1 1 d .
H14 H 0.1016 0.7152 0.7897 0.030 Uiso 1 1 calc R
C19 C 0.2639(3) 0.67103(16) 0.86132(12) 0.0220(5) Uani 1 1 d .
C18 C 0.2609(3) 0.63763(15) 0.93582(12) 0.0251(5) Uani 1 1 d .
C20 C 0.4036(3) 0.61615(16) 0.96662(13) 0.0244(5) Uani 1 1 d .
C21 C 0.4094(3) 0.58725(17) 1.03500(13) 0.0266(5) Uani 1 1 d .
C22 C 0.2684(4) 0.57507(16) 1.07118(13) 0.0267(6) Uani 1 1 d .
C27 C 0.1478(4) 0.5358(2) 1.17760(14) 0.0358(7) Uani 1 1 d .
H27A H 0.1037 0.5936 1.1860 0.054 Uiso 1 1 calc R
H27B H 0.1742 0.5084 1.2216 0.054 Uiso 1 1 calc R
H27C H 0.0698 0.5003 1.1533 0.054 Uiso 1 1 calc R
C25 C 0.3378(3) 0.76141(19) 0.85854(14) 0.0300(6) Uani 1 1 d .
H25A H 0.4436 0.7596 0.8789 0.045 Uiso 1 1 calc R
H25B H 0.2717 0.8022 0.8843 0.045 Uiso 1 1 calc R
H25C H 0.3455 0.7804 0.8106 0.045 Uiso 1 1 calc R
C17 C 0.1231(3) 0.62931(16) 0.97382(12) 0.0246(5) Uani 1 1 d .
C16 C -0.0313(3) 0.65671(17) 0.94600(12) 0.0263(6) Uani 1 1 d .
C15 C -0.0264(3) 0.71141(16) 0.88118(13) 0.0259(5) Uani 1 1 d .
H15 H 0.0132 0.7698 0.8953 0.031 Uiso 1 1 calc R
C24 C -0.1874(3) 0.72614(19) 0.84840(15) 0.0306(6) Uani 1 1 d .
H24A H -0.2281 0.6710 0.8306 0.046 Uiso 1 1 calc R
H24B H -0.1773 0.7678 0.8106 0.046 Uiso 1 1 calc R
H24C H -0.2607 0.7491 0.8829 0.046 Uiso 1 1 calc R
C23 C 0.1257(3) 0.59597(17) 1.04167(12) 0.0260(5) Uani 1 1 d .
H23 H 0.0301 0.5882 1.0665 0.031 Uiso 1 1 calc R
C3 C -0.0025(3) 0.56484(17) 0.73902(13) 0.0250(5) Uani 1 1 d .
C12 C 0.0145(4) 0.61902(18) 0.67702(13) 0.0328(6) Uani 1 1 d .
C26 C -0.0615(7) 0.6319(3) 0.56088(17) 0.0674(14) Uani 1 1 d .
H26A H -0.0906 0.6932 0.5652 0.101 Uiso 1 1 calc R
H26B H -0.1305 0.6039 0.5271 0.101 Uiso 1 1 calc R
H26C H 0.0486 0.6275 0.5457 0.101 Uiso 1 1 calc R
C4 C -0.0638(3) 0.47788(19) 0.74279(13) 0.0297(6) Uani 1 1 d .
C13 C -0.2125(5) 0.4354(3) 0.85037(17) 0.0510(9) Uani 1 1 d .
H13A H -0.2010 0.4262 0.9000 0.076 Uiso 1 1 calc R
H13B H -0.2601 0.3838 0.8294 0.076 Uiso 1 1 calc R
H13C H -0.2806 0.4857 0.8421 0.076 Uiso 1 1 calc R

loop_
_atom_site_aniso_label
_atom_site_aniso_U_11
_atom_site_aniso_U_22
_atom_site_aniso_U_33
_atom_site_aniso_U_23
_atom_site_aniso_U_13
_atom_site_aniso_U_12
O1 0.0425(11) 0.0276(9) 0.0177(8) -0.0022(7) 0.0005(8) -0.0093(8)
O22 0.0338(10) 0.0424(11) 0.0192(9) 0.0098(8) 0.0018(8) 0.0047(9)
O19 0.0320(10) 0.0333(9) 0.0202(8) -0.0026(7) 0.0001(7) 0.0046(8)
O16 0.0284(10) 0.0487(12) 0.0203(9) -0.0004(8) 0.0009(7) 0.0009(9)
O20 0.0257(9) 0.0422(10) 0.0187(8) 0.0054(7) -0.0013(7) 0.0002(9)
O21 0.0282(9) 0.0414(11) 0.0212(8) 0.0091(8) -0.0003(7) 0.0006(8)
O12 0.0766(16) 0.0347(11) 0.0248(10) 0.0041(8) 0.0037(10) -0.0051(12)
O26 0.0720(16) 0.0414(11) 0.0229(10) -0.0030(8) -0.0179(10) 0.0136(11)
O4 0.0419(11) 0.0431(11) 0.0261(9) -0.0115(8) 0.0014(9) -0.0125(10)
C11 0.139(6) 0.079(4) 0.124(5) -0.041(4) -0.066(5) 0.050(4)
C10 0.090(4) 0.068(3) 0.095(4) -0.015(3) -0.006(3) 0.022(3)
C9 0.066(3) 0.054(2) 0.082(3) -0.003(2) 0.004(2) 0.002(2)
C8 0.077(3) 0.0403(17) 0.047(2) -0.0046(15) 0.0057(19) -0.0028(18)
C7 0.0535(18) 0.0318(14) 0.0369(16) -0.0041(12) 0.0071(14) -0.0048(14)
C6 0.064(2) 0.0311(14) 0.0246(13) -0.0020(11) 0.0024(14) -0.0117(14)
C5 0.0464(16) 0.0314(14) 0.0210(12) -0.0055(10) 0.0030(12) -0.0134(12)
C2 0.0253(12) 0.0281(12) 0.0194(11) 0.0013(9) 0.0014(10) 0.0016(10)
C14 0.0322(13) 0.0260(12) 0.0179(11) 0.0013(9) -0.0033(10) -0.0014(11)
C19 0.0233(11) 0.0267(12) 0.0159(11) -0.0005(9) -0.0004(9) -0.0002(10)
C18 0.0389(14) 0.0203(11) 0.0160(11) -0.0028(9) -0.0030(10) -0.0022(11)
C20 0.0317(13) 0.0230(11) 0.0183(11) -0.0008(9) -0.0010(10) -0.0018(11)
C21 0.0352(13) 0.0252(12) 0.0193(11) 0.0012(9) -0.0033(10) 0.0019(11)
C22 0.0407(14) 0.0239(12) 0.0155(11) 0.0014(9) -0.0002(11) -0.0019(11)
C27 0.0350(15) 0.0503(17) 0.0220(12) 0.0091(12) 0.0055(11) 0.0026(13)
C25 0.0319(13) 0.0321(13) 0.0259(12) 0.0031(10) -0.0007(11) -0.0017(11)
C17 0.0371(14) 0.0223(12) 0.0143(11) -0.0047(9) -0.0039(10) -0.0006(11)
C16 0.0352(14) 0.0274(12) 0.0163(11) -0.0067(9) 0.0010(10) 0.0014(11)
C15 0.0313(13) 0.0255(11) 0.0207(11) -0.0026(10) -0.0005(11) 0.0018(11)
C24 0.0311(13) 0.0346(14) 0.0260(13) 0.0018(11) -0.0006(11) 0.0018(12)
C23 0.0313(13) 0.0304(13) 0.0162(11) -0.0034(9) 0.0015(10) -0.0005(11)
C3 0.0245(12) 0.0312(12) 0.0193(12) -0.0029(10) -0.0004(9) 0.0005(10)
C12 0.0461(16) 0.0330(14) 0.0194(12) -0.0031(10) -0.0039(11) 0.0085(13)
C26 0.123(4) 0.055(2) 0.0238(15) 0.0033(14) -0.017(2) 0.017(2)
C4 0.0280(13) 0.0403(15) 0.0207(12) -0.0071(10) 0.0029(10) -0.0051(11)
C13 0.063(2) 0.0551(19) 0.0349(16) -0.0074(15) 0.0169(16) -0.0262(18)

loop_
_atom_type_symbol
_atom_type_description
_atom_type_scat_dispersion_real
_atom_type_scat_dispersion_imag
_atom_type_scat_source
C C 0.0181 0.0091 'International Tables Vol C Tables 4.2.6.8 and 6.1.1.4'
H H 0.0000 0.0000 'International Tables Vol C Tables 4.2.6.8 and 6.1.1.4'
O O 0.0492 0.0322 'International Tables Vol C Tables 4.2.6.8 and 6.1.1.4'

loop_
_geom_angle_atom_site_label_1
_geom_angle_atom_site_label_2
_geom_angle_atom_site_label_3
_geom_angle
C2 O1 C5 108.68(19)
C22 O22 C27 116.8(2)
C19 O19 H19 109.5
C20 O20 H20 109.5
C21 O21 H21 109.5
C12 O26 C26 115.6(3)
C10 C11 H11A 109.5
C10 C11 H11B 109.5
H11A C11 H11B 109.5
C10 C11 H11C 109.5
H11A C11 H11C 109.5
H11B C11 H11C 109.5
C9 C10 C11 112.4(5)
C9 C10 H10A 109.1
C11 C10 H10A 109.1
C9 C10 H10B 109.1
C11 C10 H10B 109.1
H10A C10 H10B 107.9
C8 C9 C10 122.3(5)
C8 C9 H9 118.9
C10 C9 H9 118.9
C9 C8 C7 127.0(4)
C9 C8 H8 116.5
C7 C8 H8 116.5
C6 C7 C8 122.2(3)
C6 C7 H7 118.9
C8 C7 H7 118.9
C7 C6 C5 128.1(3)
C7 C6 H6 116.0
C5 C6 H6 116.0
O1 C5 C6 110.8(2)
O1 C5 C4 104.0(2)
C6 C5 C4 109.7(2)
O1 C5 C13 107.5(2)
C6 C5 C13 113.3(3)
C4 C5 C13 111.1(3)
O1 C2 C3 113.9(2)
O1 C2 C14 115.5(2)
C3 C2 C14 130.3(2)
C2 C14 C19 113.2(2)
C2 C14 C15 109.3(2)
C19 C14 C15 111.9(2)
C2 C14 H14 107.4
C19 C14 H14 107.4
C15 C14 H14 107.4
O19 C19 C25 110.1(2)
O19 C19 C18 110.8(2)
C25 C19 C18 110.2(2)
O19 C19 C14 104.56(19)
C25 C19 C14 109.1(2)
C18 C19 C14 111.9(2)
C17 C18 C20 118.6(2)
C17 C18 C19 123.2(2)
C20 C18 C19 118.2(2)
O20 C20 C18 119.6(2)
O20 C20 C21 119.4(2)
C18 C20 C21 121.0(3)
O21 C21 C22 124.7(2)
O21 C21 C20 116.0(2)
C22 C21 C20 119.4(3)
O22 C22 C23 124.9(2)
O22 C22 C21 114.6(2)
C23 C22 C21 120.5(2)
O22 C27 H27A 109.5
O22 C27 H27B 109.5
H27A C27 H27B 109.5
O22 C27 H27C 109.5
H27A C27 H27C 109.5
H27B C27 H27C 109.5
C19 C25 H25A 109.5
C19 C25 H25B 109.5
H25A C25 H25B 109.5
C19 C25 H25C 109.5
H25A C25 H25C 109.5
H25B C25 H25C 109.5
C18 C17 C23 121.2(2)
C18 C17 C16 121.5(2)
C23 C17 C16 117.3(2)
O16 C16 C17 121.8(2)
O16 C16 C15 122.1(2)
C17 C16 C15 116.1(2)
C16 C15 C24 114.0(2)
C16 C15 C14 110.5(2)
C24 C15 C14 112.8(2)
C16 C15 H15 106.3
C24 C15 H15 106.3
C14 C15 H15 106.3
C15 C24 H24A 109.5
C15 C24 H24B 109.5
H24A C24 H24B 109.5
C15 C24 H24C 109.5
H24A C24 H24C 109.5
H24B C24 H24C 109.5
C22 C23 C17 119.2(2)
C22 C23 H23 120.4
C17 C23 H23 120.4
C2 C3 C4 108.0(2)
C2 C3 C12 124.8(2)
C4 C3 C12 127.2(2)
O12 C12 O26 123.6(3)
O12 C12 C3 126.2(3)
O26 C12 C3 110.2(2)
O26 C26 H26A 109.5
O26 C26 H26B 109.5
H26A C26 H26B 109.5
O26 C26 H26C 109.5
H26A C26 H26C 109.5
H26B C26 H26C 109.5
O4 C4 C3 131.7(3)
O4 C4 C5 122.8(3)
C3 C4 C5 105.4(2)
C5 C13 H13A 109.5
C5 C13 H13B 109.5
H13A C13 H13B 109.5
C5 C13 H13C 109.5
H13A C13 H13C 109.5
H13B C13 H13C 109.5

loop_
_geom_bond_atom_site_label_1
_geom_bond_atom_site_label_2
_geom_bond_distance
O1 C2 1.341(3)
O1 C5 1.458(3)
O22 C22 1.375(3)
O22 C27 1.428(3)
O19 C19 1.435(3)
O19 H19 0.8400
O16 C16 1.218(3)
O20 C20 1.360(3)
O20 H20 0.8400
O21 C21 1.344(3)
O21 H21 0.8400
O12 C12 1.192(4)
O26 C12 1.335(4)
O26 C26 1.451(4)
O4 C4 1.220(3)
C11 C10 1.511(9)
C11 H11A 0.9800
C11 H11B 0.9800
C11 H11C 0.9800
C10 C9 1.507(7)
C10 H10A 0.9900
C10 H10B 0.9900
C9 C8 1.313(6)
C9 H9 0.9500
C8 C7 1.435(5)
C8 H8 0.9500
C7 C6 1.333(5)
C7 H7 0.9500
C6 C5 1.480(5)
C6 H6 0.9500
C5 C4 1.530(4)
C5 C13 1.537(5)
C2 C3 1.362(4)
C2 C14 1.488(4)
C14 C19 1.540(3)
C14 C15 1.554(4)
C14 H14 1.0000
C19 C25 1.529(4)
C19 C18 1.539(3)
C18 C17 1.387(4)
C18 C20 1.389(4)
C20 C21 1.404(4)
C21 C22 1.398(4)
C22 C23 1.376(4)
C27 H27A 0.9800
C27 H27B 0.9800
C27 H27C 0.9800
C25 H25A 0.9800
C25 H25B 0.9800
C25 H25C 0.9800
C17 C23 1.417(3)
C17 C16 1.476(4)
C16 C15 1.518(3)
C15 C24 1.522(4)
C15 H15 1.0000
C24 H24A 0.9800
C24 H24B 0.9800
C24 H24C 0.9800
C23 H23 0.9500
C3 C4 1.440(4)
C3 C12 1.475(4)
C26 H26A 0.9800
C26 H26B 0.9800
C26 H26C 0.9800
C13 H13A 0.9800
C13 H13B 0.9800
C13 H13C 0.9800

loop_
_geom_hbond_atom_site_label_D
_geom_hbond_atom_site_label_H
_geom_hbond_atom_site_label_A
_geom_hbond_distance_DH
_geom_hbond_distance_HA
_geom_hbond_distance_DA
_geom_hbond_angle_DHA
_geom_hbond_site_symmetry_A
O19 H19 O20 0.84 2.05 2.720(3) 135.8 .
O20 H20 O16 0.84 1.97 2.735(3) 150.1 1_655
O20 H20 O21 0.84 2.22 2.662(2) 112.9 .
O21 H21 O20 0.84 2.16 2.662(2) 117.8 .
O21 H21 O16 0.84 2.33 3.144(3) 162.7 1_655

loop_
_geom_torsion_atom_site_label_1
_geom_torsion_atom_site_label_2
_geom_torsion_atom_site_label_3
_geom_torsion_atom_site_label_4
_geom_torsion
C11 C10 C9 C8 -124.1(6)
C10 C9 C8 C7 -179.9(5)
C9 C8 C7 C6 -177.3(4)
C8 C7 C6 C5 -177.5(3)
C2 O1 C5 C6 116.7(2)
C2 O1 C5 C4 -1.0(3)
C2 O1 C5 C13 -118.9(3)
C7 C6 C5 O1 -3.8(4)
C7 C6 C5 C4 110.4(3)
C7 C6 C5 C13 -124.8(3)
C5 O1 C2 C3 0.6(3)
C5 O1 C2 C14 175.1(2)
O1 C2 C14 C19 66.3(3)
C3 C2 C14 C19 -120.3(3)
O1 C2 C14 C15 -59.2(3)
C3 C2 C14 C15 114.2(3)
C2 C14 C19 O19 38.4(3)
C15 C14 C19 O19 162.5(2)
C2 C14 C19 C25 156.2(2)
C15 C14 C19 C25 -79.7(3)
C2 C14 C19 C18 -81.6(3)
C15 C14 C19 C18 42.5(3)
O19 C19 C18 C17 -128.7(2)
C25 C19 C18 C17 109.2(3)
C14 C19 C18 C17 -12.4(3)
O19 C19 C18 C20 52.4(3)
C25 C19 C18 C20 -69.8(3)
C14 C19 C18 C20 168.6(2)
C17 C18 C20 O20 179.6(2)
C19 C18 C20 O20 -1.4(3)
C17 C18 C20 C21 -0.5(4)
C19 C18 C20 C21 178.5(2)
O20 C20 C21 O21 3.8(4)
C18 C20 C21 O21 -176.1(2)
O20 C20 C21 C22 -176.3(2)
C18 C20 C21 C22 3.8(4)
C27 O22 C22 C23 -3.0(4)
C27 O22 C22 C21 175.5(2)
O21 C21 C22 O22 -2.6(4)
C20 C21 C22 O22 177.5(2)
O21 C21 C22 C23 176.1(3)
C20 C21 C22 C23 -3.8(4)
C20 C18 C17 C23 -2.8(4)
C19 C18 C17 C23 178.2(2)
C20 C18 C17 C16 175.7(2)
C19 C18 C17 C16 -3.3(4)
C18 C17 C16 O16 169.7(2)
C23 C17 C16 O16 -11.8(4)
C18 C17 C16 C15 -12.7(3)
C23 C17 C16 C15 165.8(2)
O16 C16 C15 C24 -11.4(3)
C17 C16 C15 C24 171.0(2)
O16 C16 C15 C14 -139.6(3)
C17 C16 C15 C14 42.7(3)
C2 C14 C15 C16 68.0(3)
C19 C14 C15 C16 -58.3(3)
C2 C14 C15 C24 -60.9(3)
C19 C14 C15 C24 172.8(2)
O22 C22 C23 C17 179.1(2)
C21 C22 C23 C17 0.6(4)
C18 C17 C23 C22 2.8(4)
C16 C17 C23 C22 -175.7(2)
O1 C2 C3 C4 0.1(3)
C14 C2 C3 C4 -173.4(3)
O1 C2 C3 C12 -178.6(2)
C14 C2 C3 C12 7.9(5)
C26 O26 C12 O12 6.7(5)
C26 O26 C12 C3 -174.0(3)
C2 C3 C12 O12 17.5(5)
C4 C3 C12 O12 -161.0(3)
C2 C3 C12 O26 -161.7(3)
C4 C3 C12 O26 19.8(4)
C2 C3 C4 O4 -179.2(3)
C12 C3 C4 O4 -0.5(5)
C2 C3 C4 C5 -0.8(3)
C12 C3 C4 C5 177.9(3)
O1 C5 C4 O4 179.7(3)
C6 C5 C4 O4 61.1(4)
C13 C5 C4 O4 -65.0(4)
O1 C5 C4 C3 1.1(3)
C6 C5 C4 C3 -117.5(2)
C13 C5 C4 C3 116.5(3)
